data_4500042
loop_
_publ_author_name
'Emilie Voisin'
'Thierry Maris'
'James D. Wuest'

_publ_section_title
;
 Crystal Structures of Spiroborates Derived from 2,2'-Dihydroxybiphenyl
;
_journal_name_full 'Cryst. Growth & Design'
_journal_page_first 308
_journal_page_last 318
_journal_paper_doi 10.1021/cg700803k
_journal_volume 8
_journal_year 2008
_chemical_compound_source 'Synthesized by the authors. See text'
_chemical_formula_moiety 'C24 H16 B O4, C8 H20 N'
_chemical_formula_sum 'C32 H36 B N O4'
_chemical_formula_weight 509.43
_chemical_name_systematic
; 
 ? 
;
_space_group_IT_number 14
_symmetry_cell_setting monoclinic
_symmetry_space_group_name_Hall '-P 2yn'
_symmetry_space_group_name_H-M 'P 1 21/n 1'
_atom_sites_solution_hydrogens geom
_atom_sites_solution_primary direct
_atom_sites_solution_secondary difmap
_audit_creation_method SHELXL-97
_cell_angle_alpha 90.00
_cell_angle_beta 115.519(2)
_cell_angle_gamma 90.00
_cell_formula_units_Z 8
_cell_length_a 18.0047(8)
_cell_length_b 17.8601(8)
_cell_length_c 18.6114(9)
_cell_measurement_reflns_used 11776
_cell_measurement_temperature 100(2)
_cell_measurement_theta_max 71.68
_cell_measurement_theta_min 2.86
_cell_volume 5400.9(4)
_computing_cell_refinement 'SMART (Bruker, 1999)'
_computing_data_collection 'SMART (Bruker, 1999)'
_computing_data_reduction 'SAINT (Bruker, 1999)'
_computing_molecular_graphics 'SHELXTL (Bruker, 1997)'
_computing_publication_material 'UdMX (local program)'
_computing_structure_refinement 'SHELXL97 (Sheldrick, 1997)'
_computing_structure_solution 'SHELXS97 (Sheldrick, 1997)'
_diffrn_ambient_temperature 100(2)
_diffrn_detector_area_resol_mean 5.5
_diffrn_measured_fraction_theta_full 0.981
_diffrn_measured_fraction_theta_max 0.981
_diffrn_measurement_device_type 'Bruker AXS Smart 2K/Platform'
_diffrn_measurement_method \w
_diffrn_radiation_monochromator graphite
_diffrn_radiation_source 'Sealed Tube'
_diffrn_radiation_type CuK\a
_diffrn_radiation_wavelength 1.54178
_diffrn_reflns_av_R_equivalents 0.049
_diffrn_reflns_av_sigmaI/netI 0.0456
_diffrn_reflns_limit_h_max 22
_diffrn_reflns_limit_h_min -22
_diffrn_reflns_limit_k_max 19
_diffrn_reflns_limit_k_min -22
_diffrn_reflns_limit_l_max 22
_diffrn_reflns_limit_l_min -21
_diffrn_reflns_number 48563
_diffrn_reflns_theta_full 72.63
_diffrn_reflns_theta_max 72.63
_diffrn_reflns_theta_min 2.86
_diffrn_standards_decay_% 0.00
_diffrn_standards_number 5
_exptl_absorpt_coefficient_mu 0.642
_exptl_absorpt_correction_T_max 0.9610
_exptl_absorpt_correction_T_min 0.9150
_exptl_absorpt_correction_type multi-scan
_exptl_absorpt_process_details 'Sadabs (Sheldrick,1996)'
_exptl_crystal_colour Colourless
_exptl_crystal_density_diffrn 1.253
_exptl_crystal_density_method 'not measured'
_exptl_crystal_description block
_exptl_crystal_F_000 2176
_exptl_crystal_size_max 0.32
_exptl_crystal_size_mid 0.12
_exptl_crystal_size_min 0.07
_refine_diff_density_max 0.266
_refine_diff_density_min -0.277
_refine_diff_density_rms 0.047
_refine_ls_extinction_method none
_refine_ls_goodness_of_fit_ref 1.004
_refine_ls_hydrogen_treatment constr
_refine_ls_matrix_type full
_refine_ls_number_parameters 685
_refine_ls_number_reflns 10524
_refine_ls_number_restraints 0
_refine_ls_restrained_S_all 1.004
_refine_ls_R_factor_all 0.0557
_refine_ls_R_factor_gt 0.0421
_refine_ls_shift/su_max 0.000
_refine_ls_shift/su_mean 0.000
_refine_ls_structure_factor_coef Fsqd
_refine_ls_weighting_details 'calc w=1/[\s^2^(Fo^2^)+(0.0609P)^2^] where P=(Fo^2^+2Fc^2^)/3'
_refine_ls_weighting_scheme calc
_refine_ls_wR_factor_gt 0.1038
_refine_ls_wR_factor_ref 0.1087
_reflns_number_gt 8057
_reflns_number_total 10524
_reflns_threshold_expression I>2\s(I)
_cod_data_source_file deposit.cif
_cod_data_source_block jiw858
_cod_original_sg_symbol_H-M P21/n
_cod_database_code 4500042

loop_
_symmetry_equiv_pos_as_xyz
'x, y, z'
'-x+1/2, y+1/2, -z+1/2'
'-x, -y, -z'
'x-1/2, -y-1/2, z-1/2'

loop_
_atom_site_label
_atom_site_type_symbol
_atom_site_fract_x
_atom_site_fract_y
_atom_site_fract_z
_atom_site_U_iso_or_equiv
_atom_site_adp_type
_atom_site_occupancy
_atom_site_symmetry_multiplicity
_atom_site_calc_flag
_atom_site_refinement_flags
B1 B 0.32915(10) 0.16531(9) 0.30090(10) 0.0205(3) Uani 1 1 d .
O1 O 0.32514(6) 0.08520(5) 0.31753(6) 0.0214(2) Uani 1 1 d .
B2 B 0.31054(10) 0.13988(9) 0.82427(10) 0.0201(3) Uani 1 1 d .
O2 O 0.24826(6) 0.20183(5) 0.27347(6) 0.0223(2) Uani 1 1 d .
O3 O 0.38040(6) 0.20821(6) 0.37210(6) 0.0219(2) Uani 1 1 d .
O4 O 0.36097(6) 0.16646(5) 0.24074(6) 0.0209(2) Uani 1 1 d .
O5 O 0.32185(6) 0.09161(5) 0.89185(6) 0.0202(2) Uani 1 1 d .
O6 O 0.22494(6) 0.14309(5) 0.76398(6) 0.0207(2) Uani 1 1 d .
O7 O 0.36703(6) 0.10751(5) 0.79448(6) 0.0202(2) Uani 1 1 d .
O8 O 0.32871(6) 0.21884(5) 0.84686(6) 0.0213(2) Uani 1 1 d .
C10 C 0.28523(9) 0.06441(8) 0.36228(9) 0.0212(3) Uani 1 1 d .
C11 C 0.19934(9) 0.07212(8) 0.33245(9) 0.0212(3) Uani 1 1 d .
C12 C 0.16097(10) 0.04683(8) 0.37929(10) 0.0260(3) Uani 1 1 d .
H12 H 0.1032 0.0528 0.3604 0.031 Uiso 1 1 calc .
C13 C 0.20553(11) 0.01332(9) 0.45254(10) 0.0302(4) Uani 1 1 d .
H13 H 0.1785 -0.0031 0.4837 0.036 Uiso 1 1 calc .
C14 C 0.29000(11) 0.00392(9) 0.48017(9) 0.0293(4) Uani 1 1 d .
H14 H 0.3207 -0.0202 0.5298 0.035 Uiso 1 1 calc .
C15 C 0.32947(9) 0.02968(8) 0.43543(9) 0.0256(3) Uani 1 1 d .
H15 H 0.3873 0.0236 0.4549 0.031 Uiso 1 1 calc .
C20 C 0.17945(8) 0.16443(8) 0.22397(9) 0.0197(3) Uani 1 1 d .
C21 C 0.15109(9) 0.10250(8) 0.25150(9) 0.0200(3) Uani 1 1 d .
C22 C 0.07648(9) 0.06977(8) 0.19971(9) 0.0236(3) Uani 1 1 d .
H22 H 0.0561 0.0280 0.2174 0.028 Uiso 1 1 calc .
C23 C 0.03165(9) 0.09697(9) 0.12308(9) 0.0253(3) Uani 1 1 d .
H23 H -0.0188 0.0739 0.0888 0.030 Uiso 1 1 calc .
C24 C 0.06092(9) 0.15780(8) 0.09693(9) 0.0236(3) Uani 1 1 d .
H24 H 0.0306 0.1765 0.0445 0.028 Uiso 1 1 calc .
C25 C 0.13437(9) 0.19137(8) 0.14719(9) 0.0221(3) Uani 1 1 d .
H25 H 0.1541 0.2332 0.1290 0.027 Uiso 1 1 calc .
C30 C 0.46374(9) 0.20038(8) 0.40227(9) 0.0210(3) Uani 1 1 d .
C31 C 0.50737(9) 0.23138(8) 0.36230(9) 0.0212(3) Uani 1 1 d .
C32 C 0.59366(9) 0.23002(9) 0.40073(9) 0.0258(3) Uani 1 1 d .
H32 H 0.6242 0.2536 0.3763 0.031 Uiso 1 1 calc .
C33 C 0.63512(9) 0.19486(9) 0.47379(10) 0.0296(4) Uani 1 1 d .
H33 H 0.6936 0.1935 0.4985 0.036 Uiso 1 1 calc .
C34 C 0.59096(10) 0.16166(9) 0.51054(9) 0.0300(4) Uani 1 1 d .
H34 H 0.6192 0.1361 0.5597 0.036 Uiso 1 1 calc .
C35 C 0.50583(10) 0.16560(8) 0.47589(9) 0.0260(3) Uani 1 1 d .
H35 H 0.4760 0.1445 0.5024 0.031 Uiso 1 1 calc .
C40 C 0.39061(9) 0.23183(8) 0.22548(9) 0.0200(3) Uani 1 1 d .
C41 C 0.46318(9) 0.26470(8) 0.28200(9) 0.0198(3) Uani 1 1 d .
C42 C 0.49451(9) 0.32727(8) 0.25942(10) 0.0246(3) Uani 1 1 d .
H42 H 0.5442 0.3492 0.2968 0.030 Uiso 1 1 calc .
C43 C 0.45529(10) 0.35836(9) 0.18417(10) 0.0280(3) Uani 1 1 d .
H43 H 0.4781 0.4007 0.1701 0.034 Uiso 1 1 calc .
C44 C 0.38230(10) 0.32698(9) 0.12961(9) 0.0263(3) Uani 1 1 d .
H44 H 0.3539 0.3487 0.0783 0.032 Uiso 1 1 calc .
C45 C 0.35087(9) 0.26372(8) 0.15003(9) 0.0235(3) Uani 1 1 d .
H45 H 0.3015 0.2418 0.1120 0.028 Uiso 1 1 calc .
C50 C 0.26291(9) 0.08934(8) 0.91912(9) 0.0199(3) Uani 1 1 d .
C51 C 0.18558(9) 0.05749(8) 0.87325(9) 0.0204(3) Uani 1 1 d .
C52 C 0.13053(9) 0.05014(8) 0.90796(9) 0.0235(3) Uani 1 1 d .
H52 H 0.0782 0.0281 0.8778 0.028 Uiso 1 1 calc .
C53 C 0.15015(10) 0.07402(8) 0.98458(10) 0.0257(3) Uani 1 1 d .
H53 H 0.1121 0.0677 1.0070 0.031 Uiso 1 1 calc .
C54 C 0.22613(10) 0.10746(8) 1.02870(9) 0.0256(3) Uani 1 1 d .
H54 H 0.2397 0.1252 1.0810 0.031 Uiso 1 1 calc .
C55 C 0.28214(9) 0.11479(8) 0.99607(9) 0.0226(3) Uani 1 1 d .
H55 H 0.3341 0.1374 1.0265 0.027 Uiso 1 1 calc .
C60 C 0.16005(8) 0.03471(8) 0.78955(9) 0.0204(3) Uani 1 1 d .
C61 C 0.18035(8) 0.07934(8) 0.73804(9) 0.0199(3) Uani 1 1 d .
C62 C 0.14919(9) 0.06127(8) 0.65731(9) 0.0231(3) Uani 1 1 d .
H62 H 0.1625 0.0918 0.6227 0.028 Uiso 1 1 calc .
C63 C 0.09905(9) -0.00077(9) 0.62713(9) 0.0263(3) Uani 1 1 d .
H63 H 0.0775 -0.0121 0.5720 0.032 Uiso 1 1 calc .
C64 C 0.08034(9) -0.04625(8) 0.67745(10) 0.0271(3) Uani 1 1 d .
H64 H 0.0471 -0.0895 0.6572 0.033 Uiso 1 1 calc .
C65 C 0.11040(9) -0.02814(8) 0.75746(9) 0.0233(3) Uani 1 1 d .
H65 H 0.0969 -0.0593 0.7915 0.028 Uiso 1 1 calc .
C70 C 0.38351(8) 0.14865(8) 0.74131(9) 0.0199(3) Uani 1 1 d .
C71 C 0.43272(8) 0.21323(8) 0.76630(9) 0.0199(3) Uani 1 1 d .
C72 C 0.45249(9) 0.25037(8) 0.71031(9) 0.0227(3) Uani 1 1 d .
H72 H 0.4862 0.2938 0.7260 0.027 Uiso 1 1 calc .
C73 C 0.42385(9) 0.22506(9) 0.63272(9) 0.0249(3) Uani 1 1 d .
H73 H 0.4386 0.2507 0.5960 0.030 Uiso 1 1 calc .
C74 C 0.37372(9) 0.16240(9) 0.60842(9) 0.0248(3) Uani 1 1 d .
H74 H 0.3528 0.1458 0.5548 0.030 Uiso 1 1 calc .
C75 C 0.35431(9) 0.12414(8) 0.66290(9) 0.0226(3) Uani 1 1 d .
H75 H 0.3207 0.0807 0.6465 0.027 Uiso 1 1 calc .
C80 C 0.40748(9) 0.24364(8) 0.88530(9) 0.0204(3) Uani 1 1 d .
C81 C 0.46147(9) 0.24244(8) 0.84847(9) 0.0210(3) Uani 1 1 d .
C82 C 0.53915(9) 0.27450(8) 0.88903(9) 0.0239(3) Uani 1 1 d .
H82 H 0.5762 0.2740 0.8650 0.029 Uiso 1 1 calc .
C83 C 0.56390(9) 0.30708(8) 0.96357(10) 0.0274(3) Uani 1 1 d .
H83 H 0.6174 0.3280 0.9903 0.033 Uiso 1 1 calc .
C84 C 0.50951(10) 0.30879(8) 0.99866(9) 0.0274(3) Uani 1 1 d .
H84 H 0.5254 0.3318 1.0491 0.033 Uiso 1 1 calc .
C85 C 0.43221(10) 0.27680(8) 0.95982(9) 0.0243(3) Uani 1 1 d .
H85 H 0.3956 0.2775 0.9843 0.029 Uiso 1 1 calc .
C90 C 0.36858(9) -0.13370(8) 0.23921(9) 0.0254(3) Uani 1 1 d .
H90A H 0.4051 -0.1604 0.2204 0.031 Uiso 1 1 calc R
H90B H 0.3461 -0.1713 0.2636 0.031 Uiso 1 1 calc R
N90 N 0.29801(7) -0.09994(7) 0.16799(7) 0.0224(3) Uani 1 1 d .
C91 C 0.41980(10) -0.07824(10) 0.30277(10) 0.0326(4) Uani 1 1 d .
H91A H 0.4473 -0.0438 0.2810 0.049 Uiso 1 1 calc R
H91B H 0.4612 -0.1052 0.3482 0.049 Uiso 1 1 calc R
H91C H 0.3840 -0.0497 0.3203 0.049 Uiso 1 1 calc R
C92 C 0.23865(9) -0.05941(8) 0.19289(10) 0.0262(3) Uani 1 1 d .
H92A H 0.2675 -0.0162 0.2267 0.031 Uiso 1 1 calc R
H92B H 0.1925 -0.0395 0.1446 0.031 Uiso 1 1 calc R
C93 C 0.20378(11) -0.10750(10) 0.23797(13) 0.0415(5) Uani 1 1 d .
H93A H 0.1754 -0.1508 0.2053 0.062 Uiso 1 1 calc R
H93B H 0.1647 -0.0780 0.2501 0.062 Uiso 1 1 calc R
H93C H 0.2486 -0.1249 0.2877 0.062 Uiso 1 1 calc R
C94 C 0.25588(10) -0.16455(9) 0.11183(10) 0.0323(4) Uani 1 1 d .
H94A H 0.2963 -0.1884 0.0960 0.039 Uiso 1 1 calc R
H94B H 0.2396 -0.2024 0.1412 0.039 Uiso 1 1 calc R
C95 C 0.18081(13) -0.14334(12) 0.03741(12) 0.0565(6) Uani 1 1 d .
H95A H 0.1382 -0.1240 0.0520 0.085 Uiso 1 1 calc R
H95B H 0.1599 -0.1876 0.0035 0.085 Uiso 1 1 calc R
H95C H 0.1956 -0.1047 0.0085 0.085 Uiso 1 1 calc R
C96 C 0.32799(10) -0.04215(8) 0.12748(9) 0.0272(3) Uani 1 1 d .
H96A H 0.3544 -0.0010 0.1656 0.033 Uiso 1 1 calc R
H96B H 0.2796 -0.0209 0.0822 0.033 Uiso 1 1 calc R
C97 C 0.38825(12) -0.06994(10) 0.09658(11) 0.0390(4) Uani 1 1 d .
H97A H 0.4387 -0.0870 0.1413 0.058 Uiso 1 1 calc R
H97B H 0.4014 -0.0292 0.0687 0.058 Uiso 1 1 calc R
H97C H 0.3636 -0.1116 0.0597 0.058 Uiso 1 1 calc R
C100 C 0.39601(9) -0.07169(8) 0.87929(9) 0.0244(3) Uani 1 1 d .
H10A H 0.4136 -0.0235 0.8653 0.029 Uiso 1 1 calc R
H10B H 0.3487 -0.0613 0.8916 0.029 Uiso 1 1 calc R
N100 N 0.36736(7) -0.12313(7) 0.80727(7) 0.0208(3) Uani 1 1 d .
C101 C 0.46611(10) -0.10233(9) 0.95346(10) 0.0301(4) Uani 1 1 d .
H10C H 0.4500 -0.1507 0.9673 0.045 Uiso 1 1 calc R
H10D H 0.4788 -0.0671 0.9976 0.045 Uiso 1 1 calc R
H10E H 0.5148 -0.1091 0.9434 0.045 Uiso 1 1 calc R
C102 C 0.43768(9) -0.14214(8) 0.78604(10) 0.0251(3) Uani 1 1 d .
H10F H 0.4817 -0.1671 0.8323 0.030 Uiso 1 1 calc R
H10G H 0.4175 -0.1784 0.7415 0.030 Uiso 1 1 calc R
C103 C 0.47450(10) -0.07566(10) 0.76251(12) 0.0361(4) Uani 1 1 d .
H10H H 0.4316 -0.0505 0.7166 0.054 Uiso 1 1 calc R
H10I H 0.5182 -0.0929 0.7485 0.054 Uiso 1 1 calc R
H10J H 0.4975 -0.0406 0.8072 0.054 Uiso 1 1 calc R
C104 C 0.29992(9) -0.08121(8) 0.73935(9) 0.0237(3) Uani 1 1 d .
H10K H 0.2525 -0.0747 0.7525 0.028 Uiso 1 1 calc R
H10L H 0.3206 -0.0307 0.7356 0.028 Uiso 1 1 calc R
C105 C 0.26977(10) -0.11876(9) 0.65861(9) 0.0282(3) Uani 1 1 d .
H10M H 0.3146 -0.1206 0.6421 0.042 Uiso 1 1 calc R
H10N H 0.2236 -0.0902 0.6195 0.042 Uiso 1 1 calc R
H10O H 0.2516 -0.1698 0.6621 0.042 Uiso 1 1 calc R
C106 C 0.33596(9) -0.19728(8) 0.82331(9) 0.0247(3) Uani 1 1 d .
H10P H 0.3145 -0.2272 0.7737 0.030 Uiso 1 1 calc R
H10Q H 0.3831 -0.2250 0.8636 0.030 Uiso 1 1 calc R
C107 C 0.26946(10) -0.19199(9) 0.85206(11) 0.0338(4) Uani 1 1 d .
H10R H 0.2914 -0.1670 0.9040 0.051 Uiso 1 1 calc R
H10S H 0.2508 -0.2424 0.8571 0.051 Uiso 1 1 calc R
H10T H 0.2230 -0.1631 0.8138 0.051 Uiso 1 1 calc R

loop_
_atom_site_aniso_label
_atom_site_aniso_U_11
_atom_site_aniso_U_22
_atom_site_aniso_U_33
_atom_site_aniso_U_23
_atom_site_aniso_U_13
_atom_site_aniso_U_12
B1 0.0191(8) 0.0182(8) 0.0238(9) -0.0008(6) 0.0089(7) -0.0015(6)
O1 0.0206(5) 0.0190(5) 0.0269(6) 0.0008(4) 0.0126(4) 0.0012(4)
B2 0.0192(8) 0.0183(8) 0.0238(9) 0.0002(6) 0.0102(7) -0.0001(6)
O2 0.0182(5) 0.0171(5) 0.0310(6) -0.0003(4) 0.0102(4) -0.0009(4)
O3 0.0183(5) 0.0237(5) 0.0245(6) -0.0038(4) 0.0101(4) -0.0009(4)
O4 0.0200(5) 0.0201(5) 0.0232(6) -0.0026(4) 0.0099(4) -0.0039(4)
O5 0.0163(5) 0.0212(5) 0.0240(6) 0.0028(4) 0.0094(4) 0.0007(4)
O6 0.0191(5) 0.0167(5) 0.0250(6) 0.0017(4) 0.0083(4) -0.0002(4)
O7 0.0216(5) 0.0161(5) 0.0268(6) 0.0014(4) 0.0140(4) 0.0000(4)
O8 0.0175(5) 0.0180(5) 0.0288(6) -0.0024(4) 0.0102(4) -0.0018(4)
C10 0.0254(7) 0.0151(7) 0.0249(8) -0.0024(5) 0.0126(6) -0.0009(6)
C11 0.0238(7) 0.0164(7) 0.0256(8) -0.0009(5) 0.0126(6) -0.0004(6)
C12 0.0274(8) 0.0235(8) 0.0317(9) -0.0007(6) 0.0171(7) -0.0006(6)
C13 0.0421(10) 0.0265(8) 0.0301(9) 0.0014(6) 0.0233(8) -0.0020(7)
C14 0.0409(9) 0.0239(8) 0.0218(8) 0.0016(6) 0.0123(7) 0.0018(7)
C15 0.0267(8) 0.0195(7) 0.0278(9) -0.0004(6) 0.0092(7) 0.0025(6)
C20 0.0158(7) 0.0171(7) 0.0274(8) -0.0015(5) 0.0105(6) 0.0013(6)
C21 0.0185(7) 0.0190(7) 0.0254(8) -0.0009(5) 0.0122(6) 0.0015(6)
C22 0.0200(7) 0.0204(7) 0.0333(9) 0.0018(6) 0.0143(7) -0.0001(6)
C23 0.0181(7) 0.0257(8) 0.0300(9) -0.0025(6) 0.0083(6) -0.0015(6)
C24 0.0215(7) 0.0252(8) 0.0248(8) 0.0012(6) 0.0104(6) 0.0044(6)
C25 0.0225(7) 0.0195(7) 0.0288(9) 0.0021(6) 0.0153(7) 0.0018(6)
C30 0.0199(7) 0.0183(7) 0.0230(8) -0.0064(5) 0.0076(6) 0.0004(6)
C31 0.0204(7) 0.0192(7) 0.0230(8) -0.0065(5) 0.0085(6) -0.0005(6)
C32 0.0206(7) 0.0281(8) 0.0277(9) -0.0096(6) 0.0095(7) -0.0017(6)
C33 0.0192(8) 0.0343(9) 0.0275(9) -0.0111(7) 0.0027(7) 0.0033(7)
C34 0.0323(9) 0.0280(8) 0.0216(8) -0.0040(6) 0.0040(7) 0.0066(7)
C35 0.0308(8) 0.0241(8) 0.0221(8) -0.0048(6) 0.0105(7) -0.0003(7)
C40 0.0188(7) 0.0194(7) 0.0243(8) -0.0019(5) 0.0118(6) 0.0002(6)
C41 0.0169(7) 0.0199(7) 0.0244(8) -0.0041(5) 0.0104(6) 0.0004(6)
C42 0.0203(7) 0.0236(7) 0.0309(9) -0.0051(6) 0.0119(7) -0.0040(6)
C43 0.0305(8) 0.0235(8) 0.0368(10) 0.0006(6) 0.0210(7) -0.0041(7)
C44 0.0310(8) 0.0250(8) 0.0255(9) 0.0014(6) 0.0146(7) 0.0005(7)
C45 0.0217(7) 0.0257(8) 0.0224(8) -0.0029(6) 0.0088(6) -0.0022(6)
C50 0.0198(7) 0.0154(7) 0.0264(8) 0.0044(5) 0.0117(6) 0.0029(6)
C51 0.0201(7) 0.0142(6) 0.0279(8) 0.0023(5) 0.0113(6) 0.0016(6)
C52 0.0203(7) 0.0192(7) 0.0325(9) 0.0040(6) 0.0128(7) -0.0006(6)
C53 0.0288(8) 0.0219(7) 0.0343(9) 0.0059(6) 0.0211(7) 0.0030(6)
C54 0.0331(8) 0.0216(7) 0.0258(9) 0.0027(6) 0.0162(7) 0.0025(7)
C55 0.0232(7) 0.0187(7) 0.0249(8) 0.0027(5) 0.0093(6) 0.0004(6)
C60 0.0140(7) 0.0182(7) 0.0292(8) -0.0002(6) 0.0094(6) 0.0027(6)
C61 0.0131(6) 0.0168(7) 0.0286(8) -0.0005(5) 0.0078(6) 0.0029(5)
C62 0.0174(7) 0.0249(8) 0.0254(8) 0.0011(6) 0.0078(6) 0.0037(6)
C63 0.0174(7) 0.0285(8) 0.0283(9) -0.0058(6) 0.0054(6) 0.0037(6)
C64 0.0176(7) 0.0214(7) 0.0406(10) -0.0082(6) 0.0108(7) -0.0011(6)
C65 0.0182(7) 0.0199(7) 0.0349(9) -0.0011(6) 0.0144(7) -0.0001(6)
C70 0.0174(7) 0.0181(7) 0.0267(8) 0.0020(5) 0.0119(6) 0.0032(6)
C71 0.0149(7) 0.0182(7) 0.0271(8) 0.0022(5) 0.0094(6) 0.0035(6)
C72 0.0175(7) 0.0193(7) 0.0315(9) 0.0033(6) 0.0107(6) 0.0010(6)
C73 0.0233(8) 0.0274(8) 0.0279(9) 0.0066(6) 0.0148(7) 0.0039(6)
C74 0.0232(7) 0.0271(8) 0.0257(8) 0.0002(6) 0.0120(7) 0.0036(6)
C75 0.0198(7) 0.0193(7) 0.0298(9) -0.0022(6) 0.0118(6) 0.0012(6)
C80 0.0190(7) 0.0139(7) 0.0262(8) 0.0018(5) 0.0077(6) -0.0006(6)
C81 0.0200(7) 0.0139(6) 0.0272(8) 0.0026(5) 0.0083(6) 0.0018(6)
C82 0.0205(7) 0.0182(7) 0.0323(9) 0.0033(6) 0.0106(7) 0.0009(6)
C83 0.0210(8) 0.0219(8) 0.0312(9) 0.0009(6) 0.0035(7) -0.0027(6)
C84 0.0316(9) 0.0200(7) 0.0253(9) -0.0004(6) 0.0074(7) -0.0007(7)
C85 0.0271(8) 0.0204(7) 0.0259(8) 0.0013(6) 0.0118(7) 0.0008(6)
C90 0.0252(8) 0.0234(8) 0.0287(9) 0.0050(6) 0.0125(7) 0.0067(6)
N90 0.0220(6) 0.0183(6) 0.0264(7) -0.0001(5) 0.0101(6) 0.0007(5)
C91 0.0271(8) 0.0370(9) 0.0282(9) 0.0026(7) 0.0067(7) 0.0064(7)
C92 0.0205(7) 0.0209(7) 0.0380(10) 0.0002(6) 0.0134(7) 0.0035(6)
C93 0.0399(10) 0.0290(9) 0.0714(14) 0.0013(8) 0.0389(10) 0.0001(8)
C94 0.0336(9) 0.0218(8) 0.0374(10) -0.0057(7) 0.0115(8) -0.0034(7)
C95 0.0537(13) 0.0439(11) 0.0445(12) -0.0135(9) -0.0046(10) -0.0056(10)
C96 0.0323(8) 0.0220(8) 0.0274(9) 0.0038(6) 0.0130(7) 0.0000(7)
C97 0.0542(12) 0.0334(9) 0.0428(11) -0.0020(7) 0.0337(10) -0.0053(9)
C100 0.0256(8) 0.0180(7) 0.0346(9) -0.0052(6) 0.0177(7) -0.0034(6)
N100 0.0181(6) 0.0184(6) 0.0278(7) -0.0008(5) 0.0117(5) 0.0003(5)
C101 0.0295(8) 0.0289(8) 0.0324(9) -0.0054(7) 0.0138(7) -0.0037(7)
C102 0.0193(7) 0.0250(8) 0.0338(9) -0.0044(6) 0.0140(7) 0.0030(6)
C103 0.0295(9) 0.0324(9) 0.0581(12) -0.0085(8) 0.0298(9) -0.0065(7)
C104 0.0207(7) 0.0204(7) 0.0331(9) 0.0041(6) 0.0143(7) 0.0036(6)
C105 0.0249(8) 0.0292(8) 0.0307(9) 0.0038(6) 0.0122(7) 0.0034(7)
C106 0.0228(8) 0.0181(7) 0.0297(9) 0.0006(6) 0.0079(7) -0.0020(6)
C107 0.0326(9) 0.0295(9) 0.0444(11) 0.0014(7) 0.0214(8) -0.0090(7)

loop_
_atom_type_symbol
_atom_type_description
_atom_type_scat_dispersion_real
_atom_type_scat_dispersion_imag
_atom_type_scat_source
C C 0.0181 0.0091 'International Tables Vol C Tables 4.2.6.8 and 6.1.1.4'
H H 0.0000 0.0000 'International Tables Vol C Tables 4.2.6.8 and 6.1.1.4'
B B 0.0090 0.0039 'International Tables Vol C Tables 4.2.6.8 and 6.1.1.4'
N N 0.0311 0.0180 'International Tables Vol C Tables 4.2.6.8 and 6.1.1.4'
O O 0.0492 0.0322 'International Tables Vol C Tables 4.2.6.8 and 6.1.1.4'

loop_
_geom_angle_atom_site_label_1
_geom_angle_atom_site_label_2
_geom_angle_atom_site_label_3
_geom_angle
_geom_angle_publ_flag
O4 B1 O3 112.60(12) y
O4 B1 O2 112.58(12) y
O3 B1 O2 103.04(11) y
O4 B1 O1 104.22(12) y
O3 B1 O1 112.80(12) y
O2 B1 O1 111.89(12) y
C10 O1 B1 118.62(11) y
O5 B2 O6 113.06(12) y
O5 B2 O8 112.84(12) y
O6 B2 O8 102.29(11) y
O5 B2 O7 103.27(11) y
O6 B2 O7 113.38(12) y
O8 B2 O7 112.38(12) y
C20 O2 B1 119.62(11) y
C30 O3 B1 118.15(11) y
C40 O4 B1 119.30(11) y
C50 O5 B2 119.73(11) y
C61 O6 B2 120.37(11) y
C70 O7 B2 117.64(11) y
C80 O8 B2 121.16(11) y
O1 C10 C15 119.21(13) y
O1 C10 C11 120.72(13) y
C15 C10 C11 119.87(14) y
C12 C11 C10 118.44(14) y
C12 C11 C21 121.43(13) y
C10 C11 C21 120.05(13) y
C13 C12 C11 121.36(15) y
C13 C12 H12 119.3 ?
C11 C12 H12 119.3 ?
C12 C13 C14 119.60(14) y
C12 C13 H13 120.2 ?
C14 C13 H13 120.2 ?
C15 C14 C13 120.02(15) y
C15 C14 H14 120 ?
C13 C14 H14 120 ?
C14 C15 C10 120.67(14) y
C14 C15 H15 119.7 ?
C10 C15 H15 119.7 ?
O2 C20 C25 118.99(13) y
O2 C20 C21 120.56(13) y
C25 C20 C21 120.31(13) y
C22 C21 C20 118.00(14) y
C22 C21 C11 121.07(13) y
C20 C21 C11 120.92(13) y
C23 C22 C21 121.45(13) y
C23 C22 H22 119.3 ?
C21 C22 H22 119.3 ?
C24 C23 C22 119.65(14) y
C24 C23 H23 120.2 ?
C22 C23 H23 120.2 ?
C23 C24 C25 119.99(14) y
C23 C24 H24 120 ?
C25 C24 H24 120 ?
C24 C25 C20 120.61(13) y
C24 C25 H25 119.7 ?
C20 C25 H25 119.7 ?
O3 C30 C35 119.08(13) y
O3 C30 C31 120.50(13) y
C35 C30 C31 120.28(14) y
C32 C31 C30 118.12(14) y
C32 C31 C41 121.11(14) y
C30 C31 C41 120.77(13) y
C33 C32 C31 121.16(15) y
C33 C32 H32 119.4 ?
C31 C32 H32 119.4 ?
C34 C33 C32 119.77(14) y
C34 C33 H33 120.1 ?
C32 C33 H33 120.1 ?
C35 C34 C33 120.24(15) y
C35 C34 H34 119.9 ?
C33 C34 H34 119.9 ?
C34 C35 C30 120.28(15) y
C34 C35 H35 119.9 ?
C30 C35 H35 119.9 ?
O4 C40 C45 118.86(13) y
O4 C40 C41 121.54(13) y
C45 C40 C41 119.45(13) y
C42 C41 C40 118.38(14) y
C42 C41 C31 120.94(13) y
C40 C41 C31 120.62(13) y
C43 C42 C41 121.98(14) y
C43 C42 H42 119 ?
C41 C42 H42 119 ?
C42 C43 C44 119.23(14) y
C42 C43 H43 120.4 ?
C44 C43 H43 120.4 ?
C43 C44 C45 119.87(15) y
C43 C44 H44 120.1 ?
C45 C44 H44 120.1 ?
C44 C45 C40 121.04(14) y
C44 C45 H45 119.5 ?
C40 C45 H45 119.5 ?
O5 C50 C55 118.97(13) y
O5 C50 C51 120.97(13) y
C55 C50 C51 119.93(13) y
C50 C51 C52 118.07(14) y
C50 C51 C60 121.97(13) y
C52 C51 C60 119.92(13) y
C53 C52 C51 121.97(14) y
C53 C52 H52 119 ?
C51 C52 H52 119 ?
C52 C53 C54 119.43(14) y
C52 C53 H53 120.3 ?
C54 C53 H53 120.3 ?
C55 C54 C53 119.80(14) y
C55 C54 H54 120.1 ?
C53 C54 H54 120.1 ?
C54 C55 C50 120.76(14) y
C54 C55 H55 119.6 ?
C50 C55 H55 119.6 ?
C65 C60 C61 117.93(14) y
C65 C60 C51 121.47(13) y
C61 C60 C51 120.43(13) y
O6 C61 C62 118.59(13) y
O6 C61 C60 121.29(13) y
C62 C61 C60 119.94(13) y
C63 C62 C61 120.68(14) y
C63 C62 H62 119.7 ?
C61 C62 H62 119.7 ?
C62 C63 C64 120.01(14) y
C62 C63 H63 120 ?
C64 C63 H63 120 ?
C65 C64 C63 119.54(14) y
C65 C64 H64 120.2 ?
C63 C64 H64 120.2 ?
C64 C65 C60 121.87(14) y
C64 C65 H65 119.1 ?
C60 C65 H65 119.1 ?
O7 C70 C75 119.29(13) y
O7 C70 C71 120.33(13) y
C75 C70 C71 120.31(13) y
C72 C71 C70 117.84(14) y
C72 C71 C81 120.78(13) y
C70 C71 C81 121.36(13) y
C73 C72 C71 121.36(14) y
C73 C72 H72 119.3 ?
C71 C72 H72 119.3 ?
C72 C73 C74 120.14(14) y
C72 C73 H73 119.9 ?
C74 C73 H73 119.9 ?
C73 C74 C75 119.56(14) y
C73 C74 H74 120.2 ?
C75 C74 H74 120.2 ?
C74 C75 C70 120.76(14) y
C74 C75 H75 119.6 ?
C70 C75 H75 119.6 ?
O8 C80 C85 118.45(13) y
O8 C80 C81 121.39(13) y
C85 C80 C81 119.91(14) y
C82 C81 C80 118.11(14) y
C82 C81 C71 121.75(13) y
C80 C81 C71 119.96(13) y
C83 C82 C81 121.89(14) y
C83 C82 H82 119.1 ?
C81 C82 H82 119.1 ?
C82 C83 C84 119.33(14) y
C82 C83 H83 120.3 ?
C84 C83 H83 120.3 ?
C85 C84 C83 119.86(15) y
C85 C84 H84 120.1 ?
C83 C84 H84 120.1 ?
C84 C85 C80 120.88(14) y
C84 C85 H85 119.6 ?
C80 C85 H85 119.6 ?
N90 C90 C91 115.05(12) y
N90 C90 H90A 108.5 ?
C91 C90 H90A 108.5 ?
N90 C90 H90B 108.5 ?
C91 C90 H90B 108.5 ?
H90A C90 H90B 107.5 ?
C96 N90 C90 111.39(12) y
C96 N90 C92 106.06(11) y
C90 N90 C92 111.02(12) y
C96 N90 C94 110.81(12) y
C90 N90 C94 106.37(11) y
C92 N90 C94 111.27(12) y
C90 C91 H91A 109.5 ?
C90 C91 H91B 109.5 ?
H91A C91 H91B 109.5 ?
C90 C91 H91C 109.5 ?
H91A C91 H91C 109.5 ?
H91B C91 H91C 109.5 ?
C93 C92 N90 114.40(12) y
C93 C92 H92A 108.7 ?
N90 C92 H92A 108.7 ?
C93 C92 H92B 108.7 ?
N90 C92 H92B 108.7 ?
H92A C92 H92B 107.6 ?
C92 C93 H93A 109.5 ?
C92 C93 H93B 109.5 ?
H93A C93 H93B 109.5 ?
C92 C93 H93C 109.5 ?
H93A C93 H93C 109.5 ?
H93B C93 H93C 109.5 ?
C95 C94 N90 115.12(14) y
C95 C94 H94A 108.5 ?
N90 C94 H94A 108.5 ?
C95 C94 H94B 108.5 ?
N90 C94 H94B 108.5 ?
H94A C94 H94B 107.5 ?
C94 C95 H95A 109.5 ?
C94 C95 H95B 109.5 ?
H95A C95 H95B 109.5 ?
C94 C95 H95C 109.5 ?
H95A C95 H95C 109.5 ?
H95B C95 H95C 109.5 ?
N90 C96 C97 115.78(13) y
N90 C96 H96A 108.3 ?
C97 C96 H96A 108.3 ?
N90 C96 H96B 108.3 ?
C97 C96 H96B 108.3 ?
H96A C96 H96B 107.4 ?
C96 C97 H97A 109.5 ?
C96 C97 H97B 109.5 ?
H97A C97 H97B 109.5 ?
C96 C97 H97C 109.5 ?
H97A C97 H97C 109.5 ?
H97B C97 H97C 109.5 ?
C101 C100 N100 114.71(12) y
C101 C100 H10A 108.6 ?
N100 C100 H10A 108.6 ?
C101 C100 H10B 108.6 ?
N100 C100 H10B 108.6 ?
H10A C100 H10B 107.6 ?
C102 N100 C106 106.20(11) y
C102 N100 C104 110.52(11) y
C106 N100 C104 111.17(11) y
C102 N100 C100 111.12(11) y
C106 N100 C100 111.54(11) y
C104 N100 C100 106.36(11) y
C100 C101 H10C 109.5 ?
C100 C101 H10D 109.5 ?
H10C C101 H10D 109.5 ?
C100 C101 H10E 109.5 ?
H10C C101 H10E 109.5 ?
H10D C101 H10E 109.5 ?
C103 C102 N100 114.72(12) y
C103 C102 H10F 108.6 ?
N100 C102 H10F 108.6 ?
C103 C102 H10G 108.6 ?
N100 C102 H10G 108.6 ?
H10F C102 H10G 107.6 ?
C102 C103 H10H 109.5 ?
C102 C103 H10I 109.5 ?
H10H C103 H10I 109.5 ?
C102 C103 H10J 109.5 ?
H10H C103 H10J 109.5 ?
H10I C103 H10J 109.5 ?
C105 C104 N100 115.02(12) y
C105 C104 H10K 108.5 ?
N100 C104 H10K 108.5 ?
C105 C104 H10L 108.5 ?
N100 C104 H10L 108.5 ?
H10K C104 H10L 107.5 ?
C104 C105 H10M 109.5 ?
C104 C105 H10N 109.5 ?
H10M C105 H10N 109.5 ?
C104 C105 H10O 109.5 ?
H10M C105 H10O 109.5 ?
H10N C105 H10O 109.5 ?
C107 C106 N100 115.73(12) y
C107 C106 H10P 108.3 ?
N100 C106 H10P 108.3 ?
C107 C106 H10Q 108.3 ?
N100 C106 H10Q 108.3 ?
H10P C106 H10Q 107.4 ?
C106 C107 H10R 109.5 ?
C106 C107 H10S 109.5 ?
H10R C107 H10S 109.5 ?
C106 C107 H10T 109.5 ?
H10R C107 H10T 109.5 ?
H10S C107 H10T 109.5 ?

loop_
_geom_bond_atom_site_label_1
_geom_bond_atom_site_label_2
_geom_bond_distance
_geom_bond_publ_flag
B1 O4 1.4612(19) y
B1 O3 1.4632(18) y
B1 O2 1.4720(18) y
B1 O1 1.4721(18) y
O1 C10 1.3650(17) y
B2 O5 1.4648(18) y
B2 O6 1.4655(19) y
B2 O8 1.4677(18) y
B2 O7 1.4703(18) y
O2 C20 1.3588(17) y
O3 C30 1.3641(17) y
O4 C40 1.3635(17) y
O5 C50 1.3601(16) y
O6 C61 1.3565(17) y
O7 C70 1.3639(16) y
O8 C80 1.3583(17) y
C10 C15 1.392(2) y
C10 C11 1.407(2) y
C11 C12 1.400(2) y
C11 C21 1.480(2) y
C12 C13 1.385(2) y
C12 H12 0.95 ?
C13 C14 1.390(2) y
C13 H13 0.95 ?
C14 C15 1.386(2) y
C14 H14 0.95 ?
C15 H15 0.95 ?
C20 C25 1.390(2) y
C20 C21 1.4044(19) y
C21 C22 1.400(2) y
C22 C23 1.389(2) y
C22 H22 0.95 ?
C23 C24 1.384(2) y
C23 H23 0.95 ?
C24 C25 1.385(2) y
C24 H24 0.95 ?
C25 H25 0.95 ?
C30 C35 1.394(2) y
C30 C31 1.407(2) y
C31 C32 1.403(2) y
C31 C41 1.482(2) y
C32 C33 1.388(2) y
C32 H32 0.95 ?
C33 C34 1.386(2) y
C33 H33 0.95 ?
C34 C35 1.385(2) y
C34 H34 0.95 ?
C35 H35 0.95 ?
C40 C45 1.394(2) y
C40 C41 1.405(2) y
C41 C42 1.396(2) y
C42 C43 1.384(2) y
C42 H42 0.95 ?
C43 C44 1.387(2) y
C43 H43 0.95 ?
C44 C45 1.388(2) y
C44 H44 0.95 ?
C45 H45 0.95 ?
C50 C55 1.396(2) y
C50 C51 1.402(2) y
C51 C52 1.4032(19) y
C51 C60 1.479(2) y
C52 C53 1.380(2) y
C52 H52 0.95 ?
C53 C54 1.391(2) y
C53 H53 0.95 ?
C54 C55 1.390(2) y
C54 H54 0.95 ?
C55 H55 0.95 ?
C60 C65 1.399(2) y
C60 C61 1.411(2) y
C61 C62 1.397(2) y
C62 C63 1.386(2) y
C62 H62 0.95 ?
C63 C64 1.386(2) y
C63 H63 0.95 ?
C64 C65 1.386(2) y
C64 H64 0.95 ?
C65 H65 0.95 ?
C70 C75 1.392(2) y
C70 C71 1.406(2) y
C71 C72 1.405(2) y
C71 C81 1.482(2) y
C72 C73 1.383(2) y
C72 H72 0.95 ?
C73 C74 1.386(2) y
C73 H73 0.95 ?
C74 C75 1.386(2) y
C74 H74 0.95 ?
C75 H75 0.95 ?
C80 C85 1.393(2) y
C80 C81 1.411(2) y
C81 C82 1.394(2) y
C82 C83 1.389(2) y
C82 H82 0.95 ?
C83 C84 1.392(2) y
C83 H83 0.95 ?
C84 C85 1.385(2) y
C84 H84 0.95 ?
C85 H85 0.95 ?
C90 N90 1.5113(18) y
C90 C91 1.514(2) y
C90 H90a 0.99 ?
C90 H90b 0.99 ?
N90 C96 1.5085(18) y
N90 C92 1.5190(18) y
N90 C94 1.5218(18) y
C91 H91a 0.98 ?
C91 H91b 0.98 ?
C91 H91c 0.98 ?
C92 C93 1.513(2) y
C92 H92a 0.99 ?
C92 H92b 0.99 ?
C93 H93a 0.98 ?
C93 H93b 0.98 ?
C93 H93c 0.98 ?
C94 C95 1.509(2) y
C94 H94a 0.99 ?
C94 H94b 0.99 ?
C95 H95a 0.98 ?
C95 H95b 0.98 ?
C95 H95c 0.98 ?
C96 C97 1.514(2) y
C96 H96a 0.99 ?
C96 H96b 0.99 ?
C97 H97a 0.98 ?
C97 H97b 0.98 ?
C97 H97c 0.98 ?
C100 C101 1.515(2) y
C100 N100 1.5202(18) y
C100 H10a 0.99 ?
C100 H10b 0.99 ?
N100 C102 1.5183(17) y
N100 C106 1.5191(18) y
N100 C104 1.5201(18) y
C101 H10c 0.98 ?
C101 H10d 0.98 ?
C101 H10e 0.98 ?
C102 C103 1.514(2) y
C102 H10f 0.99 ?
C102 H10g 0.99 ?
C103 H10h 0.98 ?
C103 H10i 0.98 ?
C103 H10j 0.98 ?
C104 C105 1.516(2) y
C104 H10k 0.99 ?
C104 H10l 0.99 ?
C105 H10m 0.98 ?
C105 H10n 0.98 ?
C105 H10o 0.98 ?
C106 C107 1.510(2) y
C106 H10p 0.99 ?
C106 H10q 0.99 ?
C107 H10r 0.98 ?
C107 H10s 0.98 ?
C107 H10t 0.98 ?

loop_
_geom_torsion_atom_site_label_1
_geom_torsion_atom_site_label_2
_geom_torsion_atom_site_label_3
_geom_torsion_atom_site_label_4
_geom_torsion
_geom_torsion_publ_flag
O4 B1 O1 C10 -169.57(11) y
O3 B1 O1 C10 67.98(16) y
O2 B1 O1 C10 -47.66(17) y
O4 B1 O2 C20 78.62(16) y
O3 B1 O2 C20 -159.82(11) y
O1 B1 O2 C20 -38.37(18) y
O4 B1 O3 C30 -43.62(17) y
O2 B1 O3 C30 -165.17(11) y
O1 B1 O3 C30 74.00(16) y
O3 B1 O4 C40 -41.97(17) y
O2 B1 O4 C40 73.99(16) y
O1 B1 O4 C40 -164.55(11) y
O6 B2 O5 C50 -36.82(18) y
O8 B2 O5 C50 78.67(16) y
O7 B2 O5 C50 -159.74(11) y
O5 B2 O6 C61 -46.69(17) y
O8 B2 O6 C61 -168.32(11) y
O7 B2 O6 C61 70.43(16) y
O5 B2 O7 C70 -167.04(11) y
O6 B2 O7 C70 70.25(16) y
O8 B2 O7 C70 -45.15(17) y
O5 B2 O8 C80 76.16(16) y
O6 B2 O8 C80 -162.05(12) y
O7 B2 O8 C80 -40.12(18) y
B1 O1 C10 C15 -116.81(15) y
B1 O1 C10 C11 68.42(17) y
O1 C10 C11 C12 177.15(12) y
C15 C10 C11 C12 2.4(2) y
O1 C10 C11 C21 0.5(2) y
C15 C10 C11 C21 -174.26(13) y
C10 C11 C12 C13 -1.5(2) y
C21 C11 C12 C13 175.13(14) y
C11 C12 C13 C14 -0.5(2) y
C12 C13 C14 C15 1.6(2) y
C13 C14 C15 C10 -0.7(2) y
O1 C10 C15 C14 -176.19(13) y
C11 C10 C15 C14 -1.4(2) y
B1 O2 C20 C25 -115.10(15) y
B1 O2 C20 C21 69.19(17) y
O2 C20 C21 C22 175.15(12) y
C25 C20 C21 C22 -0.5(2) y
O2 C20 C21 C11 -5.7(2) y
C25 C20 C21 C11 178.60(13) y
C12 C11 C21 C22 -40.0(2) y
C10 C11 C21 C22 136.53(15) y
C12 C11 C21 C20 140.88(14) y
C10 C11 C21 C20 -42.6(2) y
C20 C21 C22 C23 0.4(2) y
C11 C21 C22 C23 -178.66(14) y
C21 C22 C23 C24 -0.1(2) y
C22 C23 C24 C25 -0.2(2) y
C23 C24 C25 C20 0.2(2) y
O2 C20 C25 C24 -175.52(12) y
C21 C20 C25 C24 0.2(2) y
B1 O3 C30 C35 -112.20(15) y
B1 O3 C30 C31 72.02(17) y
O3 C30 C31 C32 172.05(12) y
C35 C30 C31 C32 -3.7(2) y
O3 C30 C31 C41 -7.7(2) y
C35 C30 C31 C41 176.53(13) y
C30 C31 C32 C33 4.1(2) y
C41 C31 C32 C33 -176.07(13) y
C31 C32 C33 C34 -1.3(2) y
C32 C33 C34 C35 -2.1(2) y
C33 C34 C35 C30 2.5(2) y
O3 C30 C35 C34 -175.39(13) y
C31 C30 C35 C34 0.4(2) y
B1 O4 C40 C45 -116.53(15) y
B1 O4 C40 C41 67.97(18) y
O4 C40 C41 C42 173.44(13) y
C45 C40 C41 C42 -2.0(2) y
O4 C40 C41 C31 -3.7(2) y
C45 C40 C41 C31 -179.12(13) y
C32 C31 C41 C42 -35.1(2) y
C30 C31 C41 C42 144.65(14) y
C32 C31 C41 C40 141.88(14) y
C30 C31 C41 C40 -38.33(19) y
C40 C41 C42 C43 1.5(2) y
C31 C41 C42 C43 178.53(14) y
C41 C42 C43 C44 0.6(2) y
C42 C43 C44 C45 -2.0(2) y
C43 C44 C45 C40 1.4(2) y
O4 C40 C45 C44 -174.96(13) y
C41 C40 C45 C44 0.6(2) y
B2 O5 C50 C55 -115.75(15) y
B2 O5 C50 C51 68.45(17) y
O5 C50 C51 C52 173.74(12) y
C55 C50 C51 C52 -2.0(2) y
O5 C50 C51 C60 -8.7(2) y
C55 C50 C51 C60 175.52(13) y
C50 C51 C52 C53 0.8(2) y
C60 C51 C52 C53 -176.79(13) y
C51 C52 C53 C54 1.0(2) y
C52 C53 C54 C55 -1.6(2) y
C53 C54 C55 C50 0.4(2) y
O5 C50 C55 C54 -174.38(13) y
C51 C50 C55 C54 1.5(2) y
C50 C51 C60 C65 145.10(14) y
C52 C51 C60 C65 -37.4(2) y
C50 C51 C60 C61 -39.6(2) y
C52 C51 C60 C61 137.88(14) y
B2 O6 C61 C62 -119.69(14) y
B2 O6 C61 C60 65.12(17) y
C65 C60 C61 O6 176.82(12) y
C51 C60 C61 O6 1.4(2) y
C65 C60 C61 C62 1.7(2) y
C51 C60 C61 C62 -173.75(13) y
O6 C61 C62 C63 -175.98(13) y
C60 C61 C62 C63 -0.7(2) y
C61 C62 C63 C64 -1.0(2) y
C62 C63 C64 C65 1.6(2) y
C63 C64 C65 C60 -0.6(2) y
C61 C60 C65 C64 -1.1(2) y
C51 C60 C65 C64 174.34(13) y
B2 O7 C70 C75 -111.41(15) y
B2 O7 C70 C71 71.56(17) y
O7 C70 C71 C72 175.56(12) y
C75 C70 C71 C72 -1.4(2) y
O7 C70 C71 C81 -5.8(2) y
C75 C70 C71 C81 177.21(13) y
C70 C71 C72 C73 0.8(2) y
C81 C71 C72 C73 -177.90(13) y
C71 C72 C73 C74 0.8(2) y
C72 C73 C74 C75 -1.7(2) y
C73 C74 C75 C70 1.1(2) y
O7 C70 C75 C74 -176.47(13) y
C71 C70 C75 C74 0.6(2) y
B2 O8 C80 C85 -120.65(15) y
B2 O8 C80 C81 65.06(18) y
O8 C80 C81 C82 174.76(12) y
C85 C80 C81 C82 0.5(2) y
O8 C80 C81 C71 -0.4(2) y
C85 C80 C81 C71 -174.62(13) y
C72 C71 C81 C82 -37.8(2) y
C70 C71 C81 C82 143.58(14) y
C72 C71 C81 C80 137.18(14) y
C70 C71 C81 C80 -41.4(2) y
C80 C81 C82 C83 -0.1(2) y
C71 C81 C82 C83 174.97(13) y
C81 C82 C83 C84 -0.8(2) y
C82 C83 C84 C85 1.3(2) y
C83 C84 C85 C80 -0.9(2) y
O8 C80 C85 C84 -174.45(13) y
C81 C80 C85 C84 -0.1(2) y
C91 C90 N90 C96 58.53(17) y
C91 C90 N90 C92 -59.42(16) y
C91 C90 N90 C94 179.38(13) y
C96 N90 C92 C93 -177.73(14) y
C90 N90 C92 C93 -56.59(17) y
C94 N90 C92 C93 61.69(18) y
C96 N90 C94 C95 -61.06(19) y
C90 N90 C94 C95 177.72(15) y
C92 N90 C94 C95 56.69(19) y
C90 N90 C96 C97 59.50(18) y
C92 N90 C96 C97 -179.60(14) y
C94 N90 C96 C97 -58.71(18) y
C101 C100 N100 C102 -57.54(16) y
C101 C100 N100 C106 60.76(16) y
C101 C100 N100 C104 -177.87(12) y
C106 N100 C102 C103 176.25(14) y
C104 N100 C102 C103 55.57(17) y
C100 N100 C102 C103 -62.27(17) y
C102 N100 C104 C105 52.01(16) y
C106 N100 C104 C105 -65.66(15) y
C100 N100 C104 C105 172.73(12) y
C102 N100 C106 C107 175.42(13) y
C104 N100 C106 C107 -64.31(17) y
C100 N100 C106 C107 54.22(17) y
